data_7156834
loop_
_publ_author_name
'Zhao, Jian-Qiang'
'Yang, Lei'
'You, Yong'
'Wang, Zhen-Hua'
'Xie, Ke-Xin'
'Zhang, Xiao-Mei'
'Xu, Xiao-Ying'
'Yuan, Wei-Cheng'

_publ_section_title
;
 Phosphine-catalyzed dearomative (3 + 2) annulation of 2-nitrobenzofurans
 and nitrobenzothiophenes with allenoates.
;
_journal_issue 21
_journal_name_full 'Organic &amp; biomolecular chemistry'
_journal_page_first 5294
_journal_page_last 5304
_journal_paper_doi 10.1039/c9ob00775j
_journal_volume 17
_journal_year 2019
_chemical_formula_moiety 'C15 H15 N O6'
_chemical_formula_sum 'C15 H15 N O6'
_chemical_formula_weight 305.28
_space_group_crystal_system triclinic
_space_group_IT_number 2
_space_group_name_Hall '-P 1'
_space_group_name_H-M_alt 'P -1'
_symmetry_space_group_name_Hall '-P 1'
_symmetry_space_group_name_H-M 'P -1'
_atom_sites_solution_hydrogens geom
_atom_sites_solution_primary direct
_audit_creation_date 2018-11-06
_audit_creation_method
;
Olex2 1.2
(compiled 2018.05.29 svn.r3508 for OlexSys, GUI svn.r5506)
;
_audit_update_record
;
2019-03-04 deposited with the CCDC.    2019-05-07 downloaded from the CCDC.
;
_cell_angle_alpha 85.888(5)
_cell_angle_beta 88.194(4)
_cell_angle_gamma 79.004(4)
_cell_formula_units_Z 4
_cell_length_a 6.9301(3)
_cell_length_b 12.5301(7)
_cell_length_c 17.0571(10)
_cell_measurement_reflns_used 4057
_cell_measurement_temperature 293(2)
_cell_measurement_theta_max 70.6090
_cell_measurement_theta_min 4.2850
_cell_volume 1449.97(13)
_computing_cell_refinement
;
CrysAlisPro, Agilent Technologies,
Version 1.171.37.35 (release 13-08-2014 CrysAlis171 .NET)
(compiled Aug 13 2014,18:06:01)
;
_computing_data_collection
;
CrysAlisPro, Agilent Technologies,
Version 1.171.37.35 (release 13-08-2014 CrysAlis171 .NET)
(compiled Aug 13 2014,18:06:01)
;
_computing_data_reduction
;
CrysAlisPro, Agilent Technologies,
Version 1.171.37.35 (release 13-08-2014 CrysAlis171 .NET)
(compiled Aug 13 2014,18:06:01)
;
_computing_molecular_graphics 'Olex2 (Dolomanov et al., 2009)'
_computing_publication_material 'Olex2 (Dolomanov et al., 2009)'
_computing_structure_refinement 'ShelXL (Sheldrick, 2015)'
_computing_structure_solution 'ShelXS (Sheldrick, 2008)'
_diffrn_ambient_temperature 293(2)
_diffrn_detector 'CCD plate'
_diffrn_detector_area_resol_mean 16.2312
_diffrn_detector_type Eos
_diffrn_measured_fraction_theta_full 1.000
_diffrn_measured_fraction_theta_max 1.000
_diffrn_measurement_details
;
#__ type_ start__ end____ width___ exp.time_
  1 omega -103.00   -5.00   1.0000    1.0000
omega____ theta____ kappa____ phi______ frames
    -      -33.5000  -77.0000 -150.0000 98

#__ type_ start__ end____ width___ exp.time_
  2 omega   -4.00   77.00   1.0000    1.0000
omega____ theta____ kappa____ phi______ frames
    -       36.4734  -99.0000 -150.0000 81

#__ type_ start__ end____ width___ exp.time_
  3 omega  -34.00   59.00   1.0000    1.0000
omega____ theta____ kappa____ phi______ frames
    -       36.4734  -37.0000  120.0000 93

#__ type_ start__ end____ width___ exp.time_
  4 omega  -32.00   55.00   1.0000    1.0000
omega____ theta____ kappa____ phi______ frames
    -       36.4734  -57.0000   90.0000 87

#__ type_ start__ end____ width___ exp.time_
  5 omega   13.00   87.00   1.0000    1.0000
omega____ theta____ kappa____ phi______ frames
    -       36.4734 -118.0000   -5.0000 74

#__ type_ start__ end____ width___ exp.time_
  6 omega   -4.00   77.00   1.0000    1.0000
omega____ theta____ kappa____ phi______ frames
    -       36.4734  -99.0000   30.0000 81

#__ type_ start__ end____ width___ exp.time_
  7 omega  -33.00   65.00   1.0000    1.0000
omega____ theta____ kappa____ phi______ frames
    -       36.4734  -77.0000   30.0000 98

#__ type_ start__ end____ width___ exp.time_
  8 omega   15.00   45.00   1.0000    1.0000
omega____ theta____ kappa____ phi______ frames
    -       36.4734   37.0000    0.0000 30

#__ type_ start__ end____ width___ exp.time_
  9 omega   51.00  105.00   1.0000    1.0000
omega____ theta____ kappa____ phi______ frames
    -       36.4734   57.0000 -120.0000 54

#__ type_ start__ end____ width___ exp.time_
 10 omega   29.00   62.00   1.0000    1.0000
omega____ theta____ kappa____ phi______ frames
    -       36.4734   57.0000    0.0000 33

#__ type_ start__ end____ width___ exp.time_
 11 omega  -32.00   34.00   1.0000    1.0000
omega____ theta____ kappa____ phi______ frames
    -       36.4734  -57.0000   60.0000 66

#__ type_ start__ end____ width___ exp.time_
 12 omega   89.00  114.00   1.0000    2.0000
omega____ theta____ kappa____ phi______ frames
    -      108.0000 -111.0000  120.0000 25

#__ type_ start__ end____ width___ exp.time_
 13 omega   60.00  101.00   1.0000    2.0000
omega____ theta____ kappa____ phi______ frames
    -      108.0000  -94.0000    0.0000 41

#__ type_ start__ end____ width___ exp.time_
 14 omega   44.00   92.00   1.0000    2.0000
omega____ theta____ kappa____ phi______ frames
    -      108.0000  -45.0000   90.0000 48

#__ type_ start__ end____ width___ exp.time_
 15 omega   64.00   91.00   1.0000    2.0000
omega____ theta____ kappa____ phi______ frames
    -      108.0000  -30.0000   30.0000 27

#__ type_ start__ end____ width___ exp.time_
 16 omega   78.00  168.00   1.0000    2.0000
omega____ theta____ kappa____ phi______ frames
    -      108.0000   15.0000 -150.0000 90

#__ type_ start__ end____ width___ exp.time_
 17 omega   39.00  125.00   1.0000    2.0000
omega____ theta____ kappa____ phi______ frames
    -      108.0000  -77.0000   30.0000 86

#__ type_ start__ end____ width___ exp.time_
 18 omega  110.00  156.00   1.0000    2.0000
omega____ theta____ kappa____ phi______ frames
    -      108.0000   61.0000   60.0000 46

#__ type_ start__ end____ width___ exp.time_
 19 omega   68.00  124.00   1.0000    2.0000
omega____ theta____ kappa____ phi______ frames
    -      108.0000  178.0000  -30.0000 56

#__ type_ start__ end____ width___ exp.time_
 20 omega   39.00   78.00   1.0000    2.0000
omega____ theta____ kappa____ phi______ frames
    -      108.0000  -30.0000    0.0000 39

#__ type_ start__ end____ width___ exp.time_
 21 omega   38.00   93.00   1.0000    2.0000
omega____ theta____ kappa____ phi______ frames
    -      108.0000  -45.0000  -90.0000 55

#__ type_ start__ end____ width___ exp.time_
 22 omega   59.00  108.00   1.0000    2.0000
omega____ theta____ kappa____ phi______ frames
    -      108.0000  -94.0000  -90.0000 49

#__ type_ start__ end____ width___ exp.time_
 23 omega   39.00   90.00   1.0000    2.0000
omega____ theta____ kappa____ phi______ frames
    -      108.0000  -45.0000 -150.0000 51

#__ type_ start__ end____ width___ exp.time_
 24 omega   83.00  144.00   1.0000    2.0000
omega____ theta____ kappa____ phi______ frames
    -      108.0000   30.0000  -30.0000 61

#__ type_ start__ end____ width___ exp.time_
 25 omega   58.00   84.00   1.0000    2.0000
omega____ theta____ kappa____ phi______ frames
    -      108.0000  -94.0000  -60.0000 26

#__ type_ start__ end____ width___ exp.time_
 26 omega   60.00  112.00   1.0000    2.0000
omega____ theta____ kappa____ phi______ frames
    -      108.0000 -111.0000 -150.0000 52

#__ type_ start__ end____ width___ exp.time_
 27 omega   37.00   87.00   1.0000    2.0000
omega____ theta____ kappa____ phi______ frames
    -      108.0000  -30.0000  -60.0000 50

#__ type_ start__ end____ width___ exp.time_
 28 omega   90.00  137.00   1.0000    2.0000
omega____ theta____ kappa____ phi______ frames
    -      108.0000   61.0000   90.0000 47

#__ type_ start__ end____ width___ exp.time_
 29 omega   38.00   91.00   1.0000    2.0000
omega____ theta____ kappa____ phi______ frames
    -      108.0000  -45.0000  150.0000 53
;
_diffrn_measurement_device 'four-circle diffractometer'
_diffrn_measurement_device_type 'Xcalibur, Eos, Gemini'
_diffrn_measurement_method '\w scans'
_diffrn_orient_matrix_UB_11 -0.0595870000
_diffrn_orient_matrix_UB_12 0.0809772000
_diffrn_orient_matrix_UB_13 -0.0712844000
_diffrn_orient_matrix_UB_21 0.0369170000
_diffrn_orient_matrix_UB_22 -0.0949336000
_diffrn_orient_matrix_UB_23 -0.0545352000
_diffrn_orient_matrix_UB_31 -0.2153771000
_diffrn_orient_matrix_UB_32 -0.0137178000
_diffrn_orient_matrix_UB_33 0.0121091000
_diffrn_radiation_monochromator graphite
_diffrn_radiation_probe x-ray
_diffrn_radiation_type CuK\a
_diffrn_radiation_wavelength 1.54184
_diffrn_reflns_av_R_equivalents 0.0235
_diffrn_reflns_av_unetI/netI 0.0373
_diffrn_reflns_Laue_measured_fraction_full 1.000
_diffrn_reflns_Laue_measured_fraction_max 1.000
_diffrn_reflns_limit_h_max 5
_diffrn_reflns_limit_h_min -8
_diffrn_reflns_limit_k_max 14
_diffrn_reflns_limit_k_min -14
_diffrn_reflns_limit_l_max 20
_diffrn_reflns_limit_l_min -20
_diffrn_reflns_number 10304
_diffrn_reflns_point_group_measured_fraction_full 1.000
_diffrn_reflns_point_group_measured_fraction_max 1.000
_diffrn_reflns_theta_full 67.076
_diffrn_reflns_theta_max 67.076
_diffrn_reflns_theta_min 3.602
_diffrn_source 'Enhance (Cu) X-ray Source'
_exptl_absorpt_coefficient_mu 0.926
_exptl_absorpt_correction_T_max 1.00000
_exptl_absorpt_correction_T_min 0.91901
_exptl_absorpt_correction_type multi-scan
_exptl_absorpt_process_details
;
CrysAlisPro, Agilent Technologies,
Version 1.171.37.35 (release 13-08-2014 CrysAlis171 .NET)
(compiled Aug 13 2014,18:06:01)
Empirical absorption correction using spherical harmonics,
 implemented in SCALE3 ABSPACK scaling algorithm.
;
_exptl_crystal_colour colourless
_exptl_crystal_colour_primary colourless
_exptl_crystal_density_diffrn 1.398
_exptl_crystal_description prism
_exptl_crystal_F_000 640
_exptl_crystal_size_max 0.2
_exptl_crystal_size_mid 0.14
_exptl_crystal_size_min 0.1
_refine_diff_density_max 0.195
_refine_diff_density_min -0.201
_refine_diff_density_rms 0.040
_refine_ls_extinction_coef 0.0059(5)
_refine_ls_extinction_expression Fc^*^=kFc[1+0.001xFc^2^\l^3^/sin(2\q)]^-1/4^
_refine_ls_extinction_method 'SHELXL-2014/7 (Sheldrick 2014'
_refine_ls_goodness_of_fit_ref 1.039
_refine_ls_hydrogen_treatment constr
_refine_ls_matrix_type full
_refine_ls_number_parameters 418
_refine_ls_number_reflns 5176
_refine_ls_number_restraints 4
_refine_ls_restrained_S_all 1.041
_refine_ls_R_factor_all 0.0633
_refine_ls_R_factor_gt 0.0496
_refine_ls_shift/su_max 0.000
_refine_ls_shift/su_mean 0.000
_refine_ls_structure_factor_coef Fsqd
_refine_ls_weighting_details 'w=1/[\s^2^(Fo^2^)+(0.0732P)^2^+0.1934P] where P=(Fo^2^+2Fc^2^)/3'
_refine_ls_weighting_scheme calc
_refine_ls_wR_factor_gt 0.1333
_refine_ls_wR_factor_ref 0.1480
_reflns_Friedel_coverage 0.000
_reflns_number_gt 3997
_reflns_number_total 5176
_reflns_threshold_expression 'I > 2\s(I)'
_cod_data_source_file c9ob00775j2.cif
_cod_data_source_block 201811423
_cod_depositor_comments 'Adding full bibliography for 7156834.cif.'
_cod_original_cell_volume 1449.97(14)
_cod_database_code 7156834
_shelx_shelxl_version_number 2014/7
_chemical_oxdiff_formula C15H15O3N2Cl1
_shelx_space_group_comment
;
The symmetry employed for this shelxl refinement is uniquely defined
by the following loop, which should always be used as a source of
symmetry information in preference to the above space-group names.
They are only intended as comments.
;
_shelx_estimated_absorpt_t_max 0.913
_shelx_estimated_absorpt_t_min 0.837
_reflns_odcompleteness_completeness 99.96
_reflns_odcompleteness_iscentric 1
_reflns_odcompleteness_theta 66.97
_olex2_refinement_description
;
1. Fixed Uiso
 At 1.2 times of:
  All C(H) groups, All C(H,H) groups
 At 1.5 times of:
  All C(H,H,H) groups
2. Restrained distances
 C13-C14
 1.55 with sigma of 0.02
 C13'-C14'
 1.53 with sigma of 0.02
 C13A-C14A
 1.53 with sigma of 0.02
 C16-C17
 1.55 with sigma of 0.02
3. Uiso/Uaniso restraints and constraints
Uanis(C13) = Uanis(C13A)
Uanis(C14) = Uanis(C14A)
Uanis(C13') = Uanis(C16)
Uanis(C14') = Uanis(C17)
4. Others
 Sof(C13A)=Sof(H13C)=Sof(H13D)=Sof(C14A)=Sof(H14D)=Sof(H14E)=Sof(H14F)=1-FVAR(1)
 Sof(C13)=Sof(H13A)=Sof(H13B)=Sof(C14)=Sof(H14A)=Sof(H14B)=Sof(H14C)=FVAR(1)
 Sof(C16)=Sof(H16A)=Sof(H16B)=Sof(C17)=Sof(H17A)=Sof(H17B)=Sof(H17C)=1-FVAR(2)
 Sof(C13')=Sof(H13E)=Sof(H13F)=Sof(C14')=Sof(H14G)=Sof(H14H)=Sof(H14I)=FVAR(2)
5.a Ternary CH refined with riding coordinates:
 C5(H5), C5'(H5')
5.b Secondary CH2 refined with riding coordinates:
 C2(H2A,H2B), C13(H13A,H13B), C13A(H13C,H13D), C2'(H2'A,H2'B), C13'(H13E,H13F),
  C16(H16A,H16B)
5.c Aromatic/amide H refined with riding coordinates:
 C3(H3), C9(H9), C10(H10), C11(H11), C3'(H3'), C9'(H9'), C10'(H10'), C11'(H11')
5.d Idealised Me refined as rotating group:
 C14(H14A,H14B,H14C), C14A(H14D,H14E,H14F), C15(H15A,H15B,H15C), C14'(H14G,
 H14H,H14I), C15'(H15D,H15E,H15F), C17(H17A,H17B,H17C)
;
_olex2_submission_special_instructions 'No special instructions were received'

loop_
_space_group_symop_operation_xyz
'x, y, z'
'-x, -y, -z'

loop_
_atom_site_label
_atom_site_type_symbol
_atom_site_fract_x
_atom_site_fract_y
_atom_site_fract_z
_atom_site_U_iso_or_equiv
_atom_site_adp_type
_atom_site_occupancy
_atom_site_site_symmetry_order
_atom_site_calc_flag
_atom_site_refinement_flags_posn
_atom_site_refinement_flags_occupancy
_atom_site_disorder_assembly
_atom_site_disorder_group
C1 C 0.6868(3) 0.43909(16) 0.75175(12) 0.0461(5) Uani 1 1 d . . . .
C2 C 0.5442(3) 0.36354(18) 0.73919(13) 0.0554(5) Uani 1 1 d . . . .
H2A H 0.6135 0.2933 0.7235 0.067 Uiso 1 1 calc R . . .
H2B H 0.4670 0.3527 0.7865 0.067 Uiso 1 1 calc R . . .
C3 C 0.4172(3) 0.42323(19) 0.67449(13) 0.0554(5) Uani 1 1 d . . . .
H3 H 0.3067 0.4006 0.6571 0.067 Uiso 1 1 calc R . . .
C4 C 0.4787(3) 0.51136(18) 0.64481(12) 0.0520(5) Uani 1 1 d . . . .
C5 C 0.6601(3) 0.53055(17) 0.68424(13) 0.0494(5) Uani 1 1 d . . . .
H5 H 0.7743 0.5239 0.6483 0.059 Uiso 1 1 calc R . . .
C6 C 0.6371(3) 0.63089(17) 0.72992(15) 0.0527(5) Uani 1 1 d . . . .
C7 C 0.6373(3) 0.59862(18) 0.80833(14) 0.0506(5) Uani 1 1 d . . . .
C8 C 0.6177(3) 0.6698(2) 0.86826(18) 0.0633(7) Uani 1 1 d . . . .
C9 C 0.5962(4) 0.7794(2) 0.8442(2) 0.0813(10) Uani 1 1 d . . . .
H9 H 0.5823 0.8308 0.8817 0.098 Uiso 1 1 calc R . . .
C10 C 0.5952(4) 0.8134(2) 0.7656(3) 0.0879(11) Uani 1 1 d . . . .
H10 H 0.5801 0.8875 0.7513 0.106 Uiso 1 1 calc R . . .
C11 C 0.6160(3) 0.7405(2) 0.7072(2) 0.0711(8) Uani 1 1 d . . . .
H11 H 0.6158 0.7646 0.6543 0.085 Uiso 1 1 calc R . . .
C12 C 0.3965(4) 0.5844(2) 0.57704(14) 0.0653(7) Uani 1 1 d . . . .
C13 C 0.1153(8) 0.6334(4) 0.4930(3) 0.0716(13) Uani 0.732(6) 1 d D P A 1
H13A H 0.0238 0.5923 0.4733 0.086 Uiso 0.732(6) 1 calc R P A 1
H13B H 0.2100 0.6439 0.4515 0.086 Uiso 0.732(6) 1 calc R P A 1
C13A C 0.154(2) 0.6772(13) 0.4993(9) 0.0716(13) Uani 0.268(6) 1 d D P A 2
H13C H 0.1775 0.7443 0.5188 0.086 Uiso 0.268(6) 1 calc R P A 2
H13D H 0.2193 0.6661 0.4485 0.086 Uiso 0.268(6) 1 calc R P A 2
C14 C 0.0071(8) 0.7412(5) 0.5175(3) 0.1013(19) Uani 0.732(6) 1 d D P A 1
H14A H -0.0590 0.7820 0.4731 0.152 Uiso 0.732(6) 1 calc GR P A 1
H14B H 0.0986 0.7810 0.5372 0.152 Uiso 0.732(6) 1 calc GR P A 1
H14C H -0.0878 0.7299 0.5580 0.152 Uiso 0.732(6) 1 calc GR P A 1
C14A C -0.0565(19) 0.6728(14) 0.4975(8) 0.1013(19) Uani 0.268(6) 1 d D P A 2
H14D H -0.1144 0.7158 0.4524 0.152 Uiso 0.268(6) 1 calc GR P A 2
H14E H -0.1206 0.7010 0.5444 0.152 Uiso 0.268(6) 1 calc GR P A 2
H14F H -0.0717 0.5986 0.4945 0.152 Uiso 0.268(6) 1 calc GR P A 2
C15 C 0.5937(5) 0.6977(4) 1.0047(2) 0.1212(16) Uani 1 1 d . . . .
H15A H 0.4698 0.7467 0.9983 0.182 Uiso 1 1 calc GR . . .
H15B H 0.6978 0.7386 1.0025 0.182 Uiso 1 1 calc GR . . .
H15C H 0.5943 0.6571 1.0547 0.182 Uiso 1 1 calc GR . . .
N1 N 0.9025(3) 0.37786(15) 0.75082(11) 0.0564(5) Uani 1 1 d . . . .
O1 O 0.6526(2) 0.48677(12) 0.82340(9) 0.0514(4) Uani 1 1 d . . . .
O2 O 1.0126(3) 0.39363(17) 0.80033(12) 0.0809(6) Uani 1 1 d . . . .
O3 O 0.9501(3) 0.31918(17) 0.69686(11) 0.0864(6) Uani 1 1 d . . . .
O4 O 0.4861(3) 0.6450(2) 0.54087(13) 0.0983(8) Uani 1 1 d . . . .
O5 O 0.2147(3) 0.57481(17) 0.56081(10) 0.0789(6) Uani 1 1 d . . . .
O6 O 0.6220(3) 0.62453(18) 0.94350(12) 0.0814(6) Uani 1 1 d . . . .
C1' C 0.9902(3) -0.04312(15) 0.12424(11) 0.0397(4) Uani 1 1 d . . . .
C2' C 0.8520(3) -0.11659(17) 0.10186(12) 0.0474(5) Uani 1 1 d . . . .
H2'A H 0.7729 -0.0844 0.0572 0.057 Uiso 1 1 calc R . . .
H2'B H 0.9243 -0.1878 0.0896 0.057 Uiso 1 1 calc R . . .
C3' C 0.7277(3) -0.12384(16) 0.17449(13) 0.0478(5) Uani 1 1 d . . . .
H3' H 0.6185 -0.1571 0.1772 0.057 Uiso 1 1 calc R . . .
C4' C 0.7878(3) -0.07840(16) 0.23455(12) 0.0448(5) Uani 1 1 d . . . .
C5' C 0.9655(3) -0.02750(16) 0.21399(11) 0.0417(4) Uani 1 1 d . . . .
H5' H 1.0817 -0.0645 0.2432 0.050 Uiso 1 1 calc R . . .
C6' C 0.9374(3) 0.09455(17) 0.21515(12) 0.0431(5) Uani 1 1 d . . . .
C7' C 0.9316(3) 0.13720(16) 0.13856(12) 0.0409(4) Uani 1 1 d . . . .
C8' C 0.9033(3) 0.24775(17) 0.11751(14) 0.0480(5) Uani 1 1 d . . . .
C9' C 0.8833(3) 0.31647(18) 0.17896(16) 0.0569(6) Uani 1 1 d . . . .
H9' H 0.8647 0.3915 0.1680 0.068 Uiso 1 1 calc R . . .
C10' C 0.8907(3) 0.2743(2) 0.25592(16) 0.0618(6) Uani 1 1 d . . . .
H10' H 0.8779 0.3221 0.2959 0.074 Uiso 1 1 calc R . . .
C11' C 0.9165(3) 0.16349(19) 0.27605(14) 0.0535(5) Uani 1 1 d . . . .
H11' H 0.9197 0.1365 0.3283 0.064 Uiso 1 1 calc R . . .
C12' C 0.7108(4) -0.08035(19) 0.31633(14) 0.0563(6) Uani 1 1 d . . . .
C13' C 0.4562(7) -0.1272(3) 0.4021(3) 0.0854(13) Uani 0.875(8) 1 d D P B 1
H13E H 0.5599 -0.1431 0.4405 0.103 Uiso 0.875(8) 1 calc R P B 1
H13F H 0.3853 -0.1871 0.4055 0.103 Uiso 0.875(8) 1 calc R P B 1
C14' C 0.3196(7) -0.0243(5) 0.4194(2) 0.1029(17) Uani 0.875(8) 1 d D P B 1
H14G H 0.2229 -0.0061 0.3791 0.154 Uiso 0.875(8) 1 calc GR P B 1
H14H H 0.3926 0.0334 0.4208 0.154 Uiso 0.875(8) 1 calc GR P B 1
H14I H 0.2554 -0.0340 0.4693 0.154 Uiso 0.875(8) 1 calc GR P B 1
C15' C 0.8598(4) 0.3912(2) 0.0170(2) 0.0804(8) Uani 1 1 d . . . .
H15D H 0.8590 0.4022 -0.0393 0.121 Uiso 1 1 calc GR . . .
H15E H 0.9604 0.4241 0.0373 0.121 Uiso 1 1 calc GR . . .
H15F H 0.7342 0.4239 0.0382 0.121 Uiso 1 1 calc GR . . .
C16 C 0.483(4) -0.087(3) 0.4154(19) 0.0854(13) Uani 0.125(8) 1 d D P B 2
H16A H 0.5454 -0.1425 0.4540 0.103 Uiso 0.125(8) 1 calc R P B 2
H16B H 0.5034 -0.0155 0.4275 0.103 Uiso 0.125(8) 1 calc R P B 2
C17 C 0.267(4) -0.091(4) 0.4022(17) 0.1029(17) Uani 0.125(8) 1 d D P B 2
H17A H 0.2014 -0.0225 0.3788 0.154 Uiso 0.125(8) 1 calc GR P B 2
H17B H 0.2043 -0.1064 0.4516 0.154 Uiso 0.125(8) 1 calc GR P B 2
H17C H 0.2596 -0.1477 0.3678 0.154 Uiso 0.125(8) 1 calc GR P B 2
N1' N 1.2061(2) -0.09405(15) 0.10702(10) 0.0467(4) Uani 1 1 d . . . .
O1' O 0.9510(2) 0.05902(11) 0.08342(8) 0.0448(3) Uani 1 1 d . . . .
O2' O 1.3126(2) -0.03964(16) 0.07298(11) 0.0689(5) Uani 1 1 d . . . .
O3' O 1.2595(2) -0.18860(13) 0.13217(10) 0.0652(5) Uani 1 1 d . . . .
O4' O 0.7938(3) -0.05349(19) 0.37007(10) 0.0805(6) Uani 1 1 d . . . .
O5' O 0.5416(3) -0.11596(16) 0.32327(11) 0.0774(6) Uani 1 1 d . . . .
O6' O 0.8979(2) 0.27748(13) 0.03900(10) 0.0623(4) Uani 1 1 d . . . .

loop_
_atom_site_aniso_label
_atom_site_aniso_U_11
_atom_site_aniso_U_22
_atom_site_aniso_U_33
_atom_site_aniso_U_23
_atom_site_aniso_U_13
_atom_site_aniso_U_12
C1 0.0521(11) 0.0405(10) 0.0423(10) -0.0031(8) -0.0026(8) -0.0001(9)
C2 0.0706(14) 0.0433(12) 0.0527(13) -0.0004(10) -0.0091(10) -0.0114(10)
C3 0.0616(13) 0.0541(13) 0.0508(12) -0.0066(10) -0.0088(10) -0.0091(10)
C4 0.0576(12) 0.0517(12) 0.0416(11) -0.0020(9) -0.0005(9) 0.0017(10)
C5 0.0482(11) 0.0447(11) 0.0505(12) 0.0052(9) 0.0064(9) -0.0014(9)
C6 0.0364(10) 0.0418(11) 0.0789(16) -0.0004(10) 0.0009(10) -0.0063(8)
C7 0.0378(10) 0.0449(11) 0.0704(14) -0.0124(10) 0.0016(9) -0.0087(8)
C8 0.0360(10) 0.0572(14) 0.100(2) -0.0318(14) 0.0015(11) -0.0070(10)
C9 0.0434(12) 0.0572(16) 0.148(3) -0.0417(19) -0.0030(16) -0.0091(11)
C10 0.0432(13) 0.0363(13) 0.184(4) -0.0098(18) -0.0038(17) -0.0057(10)
C11 0.0437(12) 0.0462(13) 0.120(2) 0.0125(14) -0.0023(13) -0.0074(10)
C12 0.0751(16) 0.0670(16) 0.0431(12) 0.0030(11) 0.0005(11) 0.0104(13)
C13 0.080(3) 0.079(4) 0.0516(17) 0.005(2) -0.0224(17) -0.005(2)
C13A 0.080(3) 0.079(4) 0.0516(17) 0.005(2) -0.0224(17) -0.005(2)
C14 0.109(4) 0.096(4) 0.073(3) 0.014(3) -0.002(2) 0.039(3)
C14A 0.109(4) 0.096(4) 0.073(3) 0.014(3) -0.002(2) 0.039(3)
C15 0.095(2) 0.156(4) 0.124(3) -0.102(3) 0.003(2) -0.018(2)
N1 0.0624(11) 0.0496(11) 0.0499(10) 0.0027(9) -0.0012(9) 0.0055(9)
O1 0.0629(9) 0.0433(8) 0.0480(8) -0.0079(6) 0.0032(6) -0.0088(7)
O2 0.0616(10) 0.0929(14) 0.0848(13) -0.0108(11) -0.0199(10) -0.0011(10)
O3 0.0955(14) 0.0832(13) 0.0624(11) -0.0158(10) -0.0006(10) 0.0324(11)
O4 0.0957(15) 0.1130(18) 0.0739(13) 0.0448(13) 0.0012(11) -0.0081(13)
O5 0.0745(12) 0.0959(15) 0.0547(10) 0.0085(10) -0.0148(8) 0.0099(10)
O6 0.0713(11) 0.0968(15) 0.0797(13) -0.0507(12) 0.0014(9) -0.0089(10)
C1' 0.0425(10) 0.0369(10) 0.0390(10) -0.0037(8) -0.0019(8) -0.0050(8)
C2' 0.0534(11) 0.0457(11) 0.0446(11) -0.0048(9) -0.0048(9) -0.0119(9)
C3' 0.0493(11) 0.0406(11) 0.0541(12) 0.0032(9) -0.0024(9) -0.0118(9)
C4' 0.0484(10) 0.0397(10) 0.0444(11) 0.0032(8) 0.0000(8) -0.0059(8)
C5' 0.0407(9) 0.0455(11) 0.0375(10) -0.0041(8) -0.0044(8) -0.0039(8)
C6' 0.0336(9) 0.0496(11) 0.0476(11) -0.0113(9) -0.0013(8) -0.0085(8)
C7' 0.0340(9) 0.0385(10) 0.0513(11) -0.0083(8) -0.0019(8) -0.0077(7)
C8' 0.0356(9) 0.0426(11) 0.0666(14) -0.0057(10) 0.0010(9) -0.0091(8)
C9' 0.0413(11) 0.0422(12) 0.0890(18) -0.0167(11) 0.0051(11) -0.0091(9)
C10' 0.0468(11) 0.0620(15) 0.0807(17) -0.0365(13) 0.0085(11) -0.0104(10)
C11' 0.0448(11) 0.0622(14) 0.0557(13) -0.0202(11) 0.0019(9) -0.0104(10)
C12' 0.0668(14) 0.0505(12) 0.0480(12) 0.0071(10) 0.0043(10) -0.0069(11)
C13' 0.112(3) 0.083(3) 0.070(2) -0.008(2) 0.039(2) -0.044(2)
C14' 0.095(3) 0.141(4) 0.063(2) -0.018(2) 0.0137(19) 0.002(3)
C15' 0.0890(19) 0.0463(14) 0.105(2) 0.0180(14) -0.0029(17) -0.0180(13)
C16 0.112(3) 0.083(3) 0.070(2) -0.008(2) 0.039(2) -0.044(2)
C17 0.095(3) 0.141(4) 0.063(2) -0.018(2) 0.0137(19) 0.002(3)
N1' 0.0453(9) 0.0504(10) 0.0422(9) -0.0039(8) -0.0016(7) -0.0032(8)
O1' 0.0542(8) 0.0374(7) 0.0420(7) -0.0029(6) -0.0041(6) -0.0062(6)
O2' 0.0489(8) 0.0836(12) 0.0724(11) 0.0105(9) 0.0051(8) -0.0144(8)
O3' 0.0654(10) 0.0498(9) 0.0702(11) 0.0031(8) 0.0019(8) 0.0115(8)
O4' 0.0929(13) 0.1069(16) 0.0426(9) -0.0012(10) -0.0020(9) -0.0229(12)
O5' 0.0891(13) 0.0856(13) 0.0639(11) -0.0066(10) 0.0282(9) -0.0366(11)
O6' 0.0697(10) 0.0437(8) 0.0710(11) 0.0076(7) 0.0005(8) -0.0089(7)

loop_
_atom_type_symbol
_atom_type_description
_atom_type_scat_dispersion_real
_atom_type_scat_dispersion_imag
_atom_type_scat_source
C C 0.0181 0.0091 'International Tables Vol C Tables 4.2.6.8 and 6.1.1.4'
H H 0.0000 0.0000 'International Tables Vol C Tables 4.2.6.8 and 6.1.1.4'
N N 0.0311 0.0180 'International Tables Vol C Tables 4.2.6.8 and 6.1.1.4'
O O 0.0492 0.0322 'International Tables Vol C Tables 4.2.6.8 and 6.1.1.4'

loop_
_geom_angle_atom_site_label_1
_geom_angle_atom_site_label_2
_geom_angle_atom_site_label_3
_geom_angle
C2 C1 C5 108.24(17)
C2 C1 N1 111.69(17)
N1 C1 C5 108.84(16)
O1 C1 C2 111.93(18)
O1 C1 C5 108.84(16)
O1 C1 N1 107.23(16)
C1 C2 H2A 111.1
C1 C2 H2B 111.1
H2A C2 H2B 109.1
C3 C2 C1 103.18(18)
C3 C2 H2A 111.1
C3 C2 H2B 111.1
C2 C3 H3 123.5
C4 C3 C2 112.9(2)
C4 C3 H3 123.5
C3 C4 C5 112.97(19)
C3 C4 C12 127.0(2)
C12 C4 C5 119.9(2)
C1 C5 H5 112.0
C4 C5 C1 101.76(17)
C4 C5 H5 112.0
C6 C5 C1 101.22(17)
C6 C5 C4 116.67(17)
C6 C5 H5 112.0
C7 C6 C5 108.00(18)
C7 C6 C11 119.3(2)
C11 C6 C5 132.7(2)
C6 C7 C8 124.1(2)
C6 C7 O1 113.67(19)
C8 C7 O1 122.2(2)
C9 C8 C7 115.7(3)
O6 C8 C7 116.9(2)
O6 C8 C9 127.4(3)
C8 C9 H9 119.5
C10 C9 C8 121.1(3)
C10 C9 H9 119.5
C9 C10 H10 119.0
C9 C10 C11 122.0(3)
C11 C10 H10 119.0
C6 C11 C10 117.9(3)
C6 C11 H11 121.1
C10 C11 H11 121.1
O4 C12 C4 123.1(3)
O4 C12 O5 124.1(2)
O5 C12 C4 112.8(2)
H13A C13 H13B 108.4
C14 C13 H13A 110.1
C14 C13 H13B 110.1
O5 C13 H13A 110.1
O5 C13 H13B 110.1
O5 C13 C14 108.0(4)
H13C C13A H13D 110.0
C14A C13A H13C 112.4
C14A C13A H13D 112.4
C14A C13A O5 96.6(10)
O5 C13A H13C 112.4
O5 C13A H13D 112.4
C13 C14 H14A 109.5
C13 C14 H14B 109.5
C13 C14 H14C 109.5
H14A C14 H14B 109.5
H14A C14 H14C 109.5
H14B C14 H14C 109.5
C13A C14A H14D 109.5
C13A C14A H14E 109.5
C13A C14A H14F 109.5
H14D C14A H14E 109.5
H14D C14A H14F 109.5
H14E C14A H14F 109.5
H15A C15 H15B 109.5
H15A C15 H15C 109.5
H15B C15 H15C 109.5
O6 C15 H15A 109.5
O6 C15 H15B 109.5
O6 C15 H15C 109.5
O2 N1 C1 119.32(19)
O2 N1 O3 124.7(2)
O3 N1 C1 115.93(19)
C7 O1 C1 107.50(16)
C12 O5 C13 121.0(3)
C12 O5 C13A 100.7(5)
C8 O6 C15 116.8(3)
C2' C1' C5' 108.62(15)
C2' C1' N1' 111.32(16)
N1' C1' C5' 108.33(14)
O1' C1' C2' 112.20(16)
O1' C1' C5' 108.77(15)
O1' C1' N1' 107.50(15)
C1' C2' H2'A 111.2
C1' C2' H2'B 111.2
H2'A C2' H2'B 109.2
C3' C2' C1' 102.62(16)
C3' C2' H2'A 111.2
C3' C2' H2'B 111.2
C2' C3' H3' 123.2
C4' C3' C2' 113.60(18)
C4' C3' H3' 123.2
C3' C4' C5' 112.61(18)
C3' C4' C12' 127.5(2)
C12' C4' C5' 119.73(19)
C1' C5' H5' 112.0
C4' C5' C1' 101.53(15)
C4' C5' H5' 112.0
C6' C5' C1' 101.42(15)
C6' C5' C4' 116.86(16)
C6' C5' H5' 112.0
C7' C6' C5' 107.82(17)
C7' C6' C11' 119.9(2)
C11' C6' C5' 132.3(2)
C6' C7' C8' 123.56(19)
C6' C7' O1' 113.82(17)
C8' C7' O1' 122.59(18)
C7' C8' C9' 116.3(2)
O6' C8' C7' 116.64(19)
O6' C8' C9' 127.1(2)
C8' C9' H9' 119.7
C10' C9' C8' 120.5(2)
C10' C9' H9' 119.7
C9' C10' H10' 118.7
C9' C10' C11' 122.5(2)
C11' C10' H10' 118.7
C6' C11' C10' 117.3(2)
C6' C11' H11' 121.4
C10' C11' H11' 121.4
O4' C12' C4' 123.1(2)
O4' C12' O5' 124.3(2)
O5' C12' C4' 112.6(2)
H13E C13' H13F 108.2
C14' C13' H13E 109.7
C14' C13' H13F 109.7
O5' C13' H13E 109.7
O5' C13' H13F 109.7
O5' C13' C14' 109.6(3)
C13' C14' H14G 109.5
C13' C14' H14H 109.5
C13' C14' H14I 109.5
H14G C14' H14H 109.5
H14G C14' H14I 109.5
H14H C14' H14I 109.5
H15D C15' H15E 109.5
H15D C15' H15F 109.5
H15E C15' H15F 109.5
O6' C15' H15D 109.5
O6' C15' H15E 109.5
O6' C15' H15F 109.5
H16A C16 H16B 110.7
C17 C16 H16A 113.4
C17 C16 H16B 113.4
C17 C16 O5' 91(2)
O5' C16 H16A 113.4
O5' C16 H16B 113.4
C16 C17 H17A 109.5
C16 C17 H17B 109.5
C16 C17 H17C 109.5
H17A C17 H17B 109.5
H17A C17 H17C 109.5
H17B C17 H17C 109.5
O2' N1' C1' 119.80(17)
O2' N1' O3' 124.23(18)
O3' N1' C1' 115.92(17)
C7' O1' C1' 107.51(14)
C12' O5' C13' 117.7(3)
C12' O5' C16 99.1(9)
C8' O6' C15' 116.9(2)

loop_
_geom_bond_atom_site_label_1
_geom_bond_atom_site_label_2
_geom_bond_distance
C1 C2 1.522(3)
C1 C5 1.555(3)
C1 N1 1.545(3)
C1 O1 1.393(2)
C2 H2A 0.9700
C2 H2B 0.9700
C2 C3 1.498(3)
C3 H3 0.9300
C3 C4 1.320(3)
C4 C5 1.511(3)
C4 C12 1.479(3)
C5 H5 0.9800
C5 C6 1.506(3)
C6 C7 1.369(3)
C6 C11 1.382(3)
C7 C8 1.391(3)
C7 O1 1.391(3)
C8 C9 1.387(4)
C8 O6 1.364(4)
C9 H9 0.9300
C9 C10 1.377(5)
C10 H10 0.9300
C10 C11 1.385(5)
C11 H11 0.9300
C12 O4 1.196(3)
C12 O5 1.328(3)
C13 H13A 0.9700
C13 H13B 0.9700
C13 C14 1.496(7)
C13 O5 1.445(5)
C13A H13C 0.9700
C13A H13D 0.9700
C13A C14A 1.474(16)
C13A O5 1.597(15)
C14 H14A 0.9600
C14 H14B 0.9600
C14 H14C 0.9600
C14A H14D 0.9600
C14A H14E 0.9600
C14A H14F 0.9600
C15 H15A 0.9600
C15 H15B 0.9600
C15 H15C 0.9600
C15 O6 1.423(3)
N1 O2 1.207(3)
N1 O3 1.217(3)
C1' C2' 1.523(3)
C1' C5' 1.557(3)
C1' N1' 1.539(2)
C1' O1' 1.396(2)
C2' H2'A 0.9700
C2' H2'B 0.9700
C2' C3' 1.494(3)
C3' H3' 0.9300
C3' C4' 1.322(3)
C4' C5' 1.512(3)
C4' C12' 1.478(3)
C5' H5' 0.9800
C5' C6' 1.506(3)
C6' C7' 1.374(3)
C6' C11' 1.385(3)
C7' C8' 1.384(3)
C7' O1' 1.391(2)
C8' C9' 1.391(3)
C8' O6' 1.364(3)
C9' H9' 0.9300
C9' C10' 1.378(4)
C10' H10' 0.9300
C10' C11' 1.385(3)
C11' H11' 0.9300
C12' O4' 1.198(3)
C12' O5' 1.331(3)
C13' H13E 0.9700
C13' H13F 0.9700
C13' C14' 1.488(6)
C13' O5' 1.460(4)
C14' H14G 0.9600
C14' H14H 0.9600
C14' H14I 0.9600
C15' H15D 0.9600
C15' H15E 0.9600
C15' H15F 0.9600
C15' O6' 1.423(3)
C16 H16A 0.9700
C16 H16B 0.9700
C16 C17 1.53(2)
C16 O5' 1.66(3)
C17 H17A 0.9600
C17 H17B 0.9600
C17 H17C 0.9600
N1' O2' 1.206(2)
N1' O3' 1.222(2)

loop_
_geom_torsion_atom_site_label_1
_geom_torsion_atom_site_label_2
_geom_torsion_atom_site_label_3
_geom_torsion_atom_site_label_4
_geom_torsion
C1 C2 C3 C4 6.5(3)
C1 C5 C6 C7 -3.7(2)
C1 C5 C6 C11 176.9(2)
C2 C1 C5 C4 9.1(2)
C2 C1 C5 C6 129.66(18)
C2 C1 N1 O2 -135.2(2)
C2 C1 N1 O3 47.5(3)
C2 C1 O1 C7 -128.64(18)
C2 C3 C4 C5 -0.7(3)
C2 C3 C4 C12 175.4(2)
C3 C4 C5 C1 -5.3(2)
C3 C4 C5 C6 -114.4(2)
C3 C4 C12 O4 -160.2(3)
C3 C4 C12 O5 19.5(3)
C4 C5 C6 C7 105.7(2)
C4 C5 C6 C11 -73.7(3)
C4 C12 O5 C13 -175.2(3)
C4 C12 O5 C13A 169.1(6)
C5 C1 C2 C3 -9.5(2)
C5 C1 N1 O2 105.3(2)
C5 C1 N1 O3 -71.9(3)
C5 C1 O1 C7 -9.0(2)
C5 C4 C12 O4 15.7(4)
C5 C4 C12 O5 -164.7(2)
C5 C6 C7 C8 -179.57(19)
C5 C6 C7 O1 -1.6(2)
C5 C6 C11 C10 179.1(2)
C6 C7 C8 C9 0.2(3)
C6 C7 C8 O6 -179.61(19)
C6 C7 O1 C1 6.9(2)
C7 C6 C11 C10 -0.2(3)
C7 C8 C9 C10 -0.1(3)
C7 C8 O6 C15 -177.5(2)
C8 C7 O1 C1 -175.10(18)
C8 C9 C10 C11 -0.2(4)
C9 C8 O6 C15 2.7(4)
C9 C10 C11 C6 0.4(4)
C11 C6 C7 C8 -0.1(3)
C11 C6 C7 O1 177.84(18)
C12 C4 C5 C1 178.28(19)
C12 C4 C5 C6 69.2(3)
C14 C13 O5 C12 -90.1(5)
C14A C13A O5 C12 -169.2(10)
N1 C1 C2 C3 -129.34(18)
N1 C1 C5 C4 130.66(17)
N1 C1 C5 C6 -108.76(18)
N1 C1 O1 C7 108.54(17)
O1 C1 C2 C3 110.4(2)
O1 C1 C5 C4 -112.78(18)
O1 C1 C5 C6 7.8(2)
O1 C1 N1 O2 -12.2(3)
O1 C1 N1 O3 170.5(2)
O1 C7 C8 C9 -177.53(19)
O1 C7 C8 O6 2.6(3)
O4 C12 O5 C13 4.4(5)
O4 C12 O5 C13A -11.2(7)
O6 C8 C9 C10 179.7(2)
C1' C2' C3' C4' -7.3(2)
C1' C5' C6' C7' 4.22(19)
C1' C5' C6' C11' -176.4(2)
C2' C1' C5' C4' -9.2(2)
C2' C1' C5' C6' -130.02(16)
C2' C1' N1' O2' 132.7(2)
C2' C1' N1' O3' -49.8(2)
C2' C1' O1' C7' 128.41(16)
C2' C3' C4' C5' 1.5(3)
C2' C3' C4' C12' -173.7(2)
C3' C4' C5' C1' 4.9(2)
C3' C4' C5' C6' 114.2(2)
C3' C4' C12' O4' 166.9(2)
C3' C4' C12' O5' -12.5(3)
C4' C5' C6' C7' -105.11(19)
C4' C5' C6' C11' 74.2(3)
C4' C12' O5' C13' 176.8(2)
C4' C12' O5' C16 -170.7(14)
C5' C1' C2' C3' 10.0(2)
C5' C1' N1' O2' -108.0(2)
C5' C1' N1' O3' 69.6(2)
C5' C1' O1' C7' 8.22(19)
C5' C4' C12' O4' -8.0(3)
C5' C4' C12' O5' 172.62(19)
C5' C6' C7' C8' 178.61(17)
C5' C6' C7' O1' 0.5(2)
C5' C6' C11' C10' -179.37(19)
C6' C7' C8' C9' 1.1(3)
C6' C7' C8' O6' -178.92(17)
C6' C7' O1' C1' -5.7(2)
C7' C6' C11' C10' -0.1(3)
C7' C8' C9' C10' -0.4(3)
C7' C8' O6' C15' 177.21(19)
C8' C7' O1' C1' 176.20(17)
C8' C9' C10' C11' -0.5(3)
C9' C8' O6' C15' -2.8(3)
C9' C10' C11' C6' 0.7(3)
C11' C6' C7' C8' -0.8(3)
C11' C6' C7' O1' -178.93(16)
C12' C4' C5' C1' -179.53(18)
C12' C4' C5' C6' -70.3(2)
C14' C13' O5' C12' 91.4(5)
C17 C16 O5' C12' 160(2)
N1' C1' C2' C3' 129.23(17)
N1' C1' C5' C4' -130.29(16)
N1' C1' C5' C6' 108.93(16)
N1' C1' O1' C7' -108.88(15)
O1' C1' C2' C3' -110.24(17)
O1' C1' C5' C4' 113.15(16)
O1' C1' C5' C6' -7.63(19)
O1' C1' N1' O2' 9.4(2)
O1' C1' N1' O3' -173.04(17)
O1' C7' C8' C9' 179.00(16)
O1' C7' C8' O6' -1.0(3)
O4' C12' O5' C13' -2.6(4)
O4' C12' O5' C16 10.0(15)
O6' C8' C9' C10' 179.58(19)
